data_2018756
loop_
_publ_author_name
'Liu, Lei-Lei'
'Zhao, Feng'

_publ_section_title
;
 Poly[aqua[\m~4~-3,3'-(diazenediyl)dibenzoato]zinc]
;
_journal_coeditor_code MX3089
_journal_issue 1
_journal_name_full 'Acta Crystallographica Section C'
_journal_page_first 29
_journal_page_last 32
_journal_paper_doi 10.1107/S0108270112048974
_journal_volume 69
_journal_year 2013
_chemical_formula_iupac '[Zn (C14 H8 N2 O4) (H2 O)]'
_chemical_formula_moiety 'C14 H10 N2 O5 Zn'
_chemical_formula_sum 'C14 H10 N2 O5 Zn'
_chemical_formula_weight 351.61
_chemical_name_systematic
;
Poly[aqua[\m~4~-3,3'-(diazenediyl)dibenzoato]zinc]
;
_space_group_IT_number 13
_symmetry_cell_setting monoclinic
_symmetry_space_group_name_Hall '-P 2yc'
_symmetry_space_group_name_H-M 'P 1 2/c 1'
_atom_sites_solution_hydrogens geom
_atom_sites_solution_primary direct
_atom_sites_solution_secondary difmap
_audit_creation_method SHELXL97
_cell_angle_alpha 90.00
_cell_angle_beta 92.51(3)
_cell_angle_gamma 90.00
_cell_formula_units_Z 2
_cell_length_a 14.424(4)
_cell_length_b 6.3401(16)
_cell_length_c 7.234(2)
_cell_measurement_reflns_used 3032
_cell_measurement_temperature 296(2)
_cell_measurement_theta_max 26.35
_cell_measurement_theta_min 3.21
_cell_volume 660.9(3)
_computing_cell_refinement 'SAINT (Bruker, 2003)'
_computing_data_collection 'APEX2 (Bruker, 2005)'
_computing_data_reduction 'SAINT (Bruker, 2003)'
_computing_molecular_graphics
;
XP (Sheldrick, 2008) and DIAMOND (Brandenburg, 1999)
;
_computing_publication_material
;
SHELXTL (Sheldrick, 2008) and PLATON (Spek, 2009)
;
_computing_structure_refinement 'SHELXL97 (Sheldrick, 2008)'
_computing_structure_solution 'SHELXS97 (Sheldrick, 2008)'
_diffrn_ambient_temperature 296(2)
_diffrn_measured_fraction_theta_full 0.997
_diffrn_measured_fraction_theta_max 0.997
_diffrn_measurement_device_type 'Bruker APEXII CCD area-detector'
_diffrn_measurement_method '\f and \w scans'
_diffrn_radiation_monochromator graphite
_diffrn_radiation_source 'fine-focus sealed tube'
_diffrn_radiation_type MoK\a
_diffrn_radiation_wavelength 0.71073
_diffrn_reflns_av_R_equivalents 0.0379
_diffrn_reflns_av_sigmaI/netI 0.0207
_diffrn_reflns_limit_h_max 17
_diffrn_reflns_limit_h_min -13
_diffrn_reflns_limit_k_max 6
_diffrn_reflns_limit_k_min -7
_diffrn_reflns_limit_l_max 8
_diffrn_reflns_limit_l_min -8
_diffrn_reflns_number 8726
_diffrn_reflns_theta_full 25.00
_diffrn_reflns_theta_max 25.00
_diffrn_reflns_theta_min 2.83
_diffrn_standards_number 0
_exptl_absorpt_coefficient_mu 1.885
_exptl_absorpt_correction_T_max 0.8339
_exptl_absorpt_correction_T_min 0.7400
_exptl_absorpt_correction_type multi-scan
_exptl_absorpt_process_details '(SADABS; Bruker, 2003)'
_exptl_crystal_colour orange
_exptl_crystal_density_diffrn 1.767
_exptl_crystal_density_method 'not measured'
_exptl_crystal_description block
_exptl_crystal_F_000 356
_exptl_crystal_size_max 0.17
_exptl_crystal_size_mid 0.12
_exptl_crystal_size_min 0.10
_refine_diff_density_max 0.534
_refine_diff_density_min -0.335
_refine_ls_extinction_method none
_refine_ls_goodness_of_fit_ref 1.095
_refine_ls_hydrogen_treatment mixed
_refine_ls_matrix_type full
_refine_ls_number_parameters 105
_refine_ls_number_reflns 1172
_refine_ls_number_restraints 1
_refine_ls_restrained_S_all 1.094
_refine_ls_R_factor_all 0.0326
_refine_ls_R_factor_gt 0.0295
_refine_ls_shift/su_max 0.000
_refine_ls_shift/su_mean 0.000
_refine_ls_structure_factor_coef Fsqd
_refine_ls_weighting_details 'calc w = 1/[\s^2^(Fo^2^)+(0.0261P)^2^+1.0926P] where P=(Fo^2^+2Fc^2^)/3'
_refine_ls_weighting_scheme calc
_refine_ls_wR_factor_gt 0.0690
_refine_ls_wR_factor_ref 0.0716
_reflns_number_gt 1085
_reflns_number_total 1172
_reflns_threshold_expression I>2\s(I)
_cod_data_source_file mx3089.cif
_cod_data_source_block I
_cod_original_sg_symbol_H-M 'P 2/c'
_cod_database_code 2018756
_cod_database_fobs_code 2018756

loop_
_symmetry_equiv_pos_as_xyz
'x, y, z'
'-x, y, -z+1/2'
'-x, -y, -z'
'x, -y, z-1/2'

loop_
_atom_site_type_symbol
_atom_site_label
_atom_site_fract_x
_atom_site_fract_y
_atom_site_fract_z
_atom_site_U_iso_or_equiv
_atom_site_adp_type
_atom_site_calc_flag
_atom_site_refinement_flags
_atom_site_occupancy
_atom_site_symmetry_multiplicity
Zn Zn1 0.5000 -0.18449(7) 0.2500 0.02324(16) Uani d S 1 2
C C1 0.62679(17) 0.0934(5) 0.4312(4) 0.0249(6) Uani d . 1 1
C C2 0.72252(18) 0.1732(5) 0.4768(4) 0.0270(6) Uani d . 1 1
C C3 0.7360(2) 0.3753(5) 0.5473(4) 0.0318(7) Uani d . 1 1
H H3 0.6852 0.4621 0.5653 0.038 Uiso calc R 1 1
C C4 0.8251(2) 0.4480(5) 0.5908(4) 0.0360(7) Uani d . 1 1
H H4 0.8338 0.5844 0.6357 0.043 Uiso calc R 1 1
C C5 0.9005(2) 0.3197(5) 0.5680(4) 0.0356(7) Uani d . 1 1
H H5 0.9600 0.3690 0.5979 0.043 Uiso calc R 1 1
C C6 0.88782(19) 0.1155(5) 0.4999(4) 0.0306(7) Uani d . 1 1
C C7 0.79900(18) 0.0438(5) 0.4523(4) 0.0284(6) Uani d . 1 1
H H7 0.7906 -0.0911 0.4038 0.034 Uiso calc R 1 1
N N1 0.96059(16) -0.0347(4) 0.4789(4) 0.0371(6) Uani d . 1 1
O O1 0.61964(12) -0.0788(3) 0.3460(3) 0.0335(5) Uani d . 1 1
O O2 0.55768(12) 0.2011(3) 0.4762(3) 0.0288(5) Uani d . 1 1
O O1W 0.5000 -0.4950(5) 0.2500 0.0466(9) Uani d SD 1 2
H H1W 0.521(3) -0.565(5) 0.338(4) 0.050(11) Uiso d D 1 1

loop_
_atom_site_aniso_label
_atom_site_aniso_U_11
_atom_site_aniso_U_22
_atom_site_aniso_U_33
_atom_site_aniso_U_12
_atom_site_aniso_U_13
_atom_site_aniso_U_23
Zn1 0.0140(2) 0.0218(2) 0.0337(3) 0.000 -0.00125(17) 0.000
C1 0.0173(13) 0.0326(15) 0.0247(14) -0.0006(11) 0.0005(10) 0.0031(12)
C2 0.0189(13) 0.0355(16) 0.0266(14) -0.0032(12) 0.0011(11) 0.0003(12)
C3 0.0229(14) 0.0321(16) 0.0403(17) -0.0015(12) 0.0006(12) -0.0018(13)
C4 0.0305(15) 0.0324(16) 0.0446(19) -0.0064(13) -0.0038(13) -0.0048(14)
C5 0.0210(14) 0.0447(18) 0.0406(17) -0.0108(13) -0.0046(12) 0.0010(15)
C6 0.0191(14) 0.0425(17) 0.0299(15) -0.0018(12) -0.0018(11) 0.0003(13)
C7 0.0185(13) 0.0362(16) 0.0305(15) -0.0050(12) 0.0010(11) -0.0049(13)
N1 0.0162(10) 0.0496(17) 0.0451(16) -0.0040(11) -0.0020(10) -0.0042(13)
O1 0.0156(9) 0.0421(12) 0.0429(12) -0.0034(9) 0.0013(8) -0.0163(10)
O2 0.0188(9) 0.0324(11) 0.0354(11) 0.0041(8) 0.0024(8) 0.0056(9)
O1W 0.077(3) 0.0219(16) 0.039(2) 0.000 -0.0193(18) 0.000

loop_
_atom_type_symbol
_atom_type_description
_atom_type_scat_dispersion_real
_atom_type_scat_dispersion_imag
_atom_type_scat_source
C C 0.0033 0.0016 'International Tables Vol C Tables 4.2.6.8 and 6.1.1.4'
N N 0.0061 0.0033 'International Tables Vol C Tables 4.2.6.8 and 6.1.1.4'
O O 0.0106 0.0060 'International Tables Vol C Tables 4.2.6.8 and 6.1.1.4'
Zn Zn 0.2839 1.4301 'International Tables Vol C Tables 4.2.6.8 and 6.1.1.4'
H H 0.0000 0.0000 'International Tables Vol C Tables 4.2.6.8 and 6.1.1.4'

loop_
_geom_angle_atom_site_label_1
_geom_angle_atom_site_label_2
_geom_angle_atom_site_label_3
_geom_angle_site_symmetry_1
_geom_angle_site_symmetry_3
_geom_angle
O1 Zn1 O1 . 2_655 139.82(13)
O1 Zn1 O1W . . 110.09(7)
O1 Zn1 O1W 2_655 . 110.09(7)
O1 Zn1 O2 . 3_656 93.45(8)
O1 Zn1 O2 2_655 3_656 88.46(8)
O1W Zn1 O2 . 3_656 87.23(5)
O1 Zn1 O2 . 4 88.46(8)
O1 Zn1 O2 2_655 4 93.45(8)
O1W Zn1 O2 . 4 87.23(5)
O2 Zn1 O2 3_656 4 174.46(11)
O1 C1 O2 . . 123.2(2)
O1 C1 C2 . . 117.3(2)
O2 C1 C2 . . 119.5(3)
C3 C2 C7 . . 119.4(3)
C3 C2 C1 . . 120.5(2)
C7 C2 C1 . . 120.1(3)
C2 C3 C4 . . 120.2(3)
C2 C3 H3 . . 119.9
C4 C3 H3 . . 119.9
C5 C4 C3 . . 120.4(3)
C5 C4 H4 . . 119.8
C3 C4 H4 . . 119.8
C4 C5 C6 . . 120.0(3)
C4 C5 H5 . . 120.0
C6 C5 H5 . . 120.0
C7 C6 C5 . . 119.8(3)
C7 C6 N1 . . 115.4(3)
C5 C6 N1 . . 124.8(3)
C6 C7 C2 . . 120.2(3)
C6 C7 H7 . . 119.9
C2 C7 H7 . . 119.9
N1 N1 C6 3_756 . 113.9(3)
C1 O1 Zn1 . . 121.72(17)
C1 O2 Zn1 . 3_656 122.96(17)
Zn1 O1W H1W . . 123(3)

loop_
_geom_bond_atom_site_label_1
_geom_bond_atom_site_label_2
_geom_bond_site_symmetry_2
_geom_bond_distance
Zn1 O1 . 1.9503(19)
Zn1 O1 2_655 1.9503(19)
Zn1 O1W . 1.969(3)
Zn1 O2 3_656 2.184(2)
Zn1 O2 4 2.184(2)
C1 O1 . 1.256(3)
C1 O2 . 1.263(3)
C1 C2 . 1.494(4)
C2 C3 . 1.389(4)
C2 C7 . 1.393(4)
C3 C4 . 1.389(4)
C3 H3 . 0.9300
C4 C5 . 1.374(4)
C4 H4 . 0.9300
C5 C6 . 1.394(4)
C5 H5 . 0.9300
C6 C7 . 1.389(4)
C6 N1 . 1.430(4)
C7 H7 . 0.9300
N1 N1 3_756 1.245(5)
O2 Zn1 3_656 2.184(2)
O1W H1W . 0.822(18)

loop_
_geom_hbond_atom_site_label_D
_geom_hbond_atom_site_label_H
_geom_hbond_atom_site_label_A
_geom_hbond_site_symmetry_A
_geom_hbond_distance_DH
_geom_hbond_distance_HA
_geom_hbond_distance_DA
_geom_hbond_angle_DHA
O1W H1W O2 1_545 0.822(18) 1.85(2) 2.639(3) 160(4)

loop_
_geom_torsion_atom_site_label_1
_geom_torsion_atom_site_label_2
_geom_torsion_atom_site_label_3
_geom_torsion_atom_site_label_4
_geom_torsion_site_symmetry_1
_geom_torsion_site_symmetry_4
_geom_torsion
O1 C1 C2 C3 . . 170.9(3)
O2 C1 C2 C3 . . -7.9(4)
O1 C1 C2 C7 . . -10.3(4)
O2 C1 C2 C7 . . 170.9(3)
C7 C2 C3 C4 . . 0.7(4)
C1 C2 C3 C4 . . 179.5(3)
C2 C3 C4 C5 . . -1.2(5)
C3 C4 C5 C6 . . 0.3(5)
C4 C5 C6 C7 . . 1.2(5)
C4 C5 C6 N1 . . -176.9(3)
C5 C6 C7 C2 . . -1.7(4)
N1 C6 C7 C2 . . 176.5(3)
C3 C2 C7 C6 . . 0.8(4)
C1 C2 C7 C6 . . -178.0(3)
C7 C6 N1 N1 . 3_756 179.4(3)
C5 C6 N1 N1 . 3_756 -2.5(5)
O2 C1 O1 Zn1 . . 6.7(4)
C2 C1 O1 Zn1 . . -172.13(18)
O1 Zn1 O1 C1 2_655 . 30.4(2)
O1W Zn1 O1 C1 . . -149.6(2)
O2 Zn1 O1 C1 3_656 . -61.3(2)
O2 Zn1 O1 C1 4 . 124.0(2)
O1 C1 O2 Zn1 . 3_656 96.4(3)
C2 C1 O2 Zn1 . 3_656 -84.8(3)
